data_4113922
loop_
_publ_author_name
'Patrick M. Woodward'
'Emmanuelle Suard'
'Pavel Karen'

_publ_section_title
;
 Structural Tuning of Charge, Orbital, and Spin Ordering in Double-Cell
 Perovskite Series between NdBaFe2O5 and HoBaFe2O5
;
_journal_name_full 'Journal of the American Chemical Society'
_journal_page_first 8889
_journal_page_last 8899
_journal_paper_doi 10.1021/ja034813+
_journal_volume 125
_journal_year 2003
_chemical_formula_sum 'Ba Fe2 Ho O5'
_space_group_IT_number 47
_symmetry_cell_setting orthorhombic
_symmetry_space_group_name_Hall '-P 2 2'
_symmetry_space_group_name_H-M 'P m m m'
_cell_angle_alpha 90.0
_cell_angle_beta 90.0
_cell_angle_gamma 90.0
_cell_formula_units_Z 1
_cell_length_a 3.932787(32)
_cell_length_b 3.918529(32)
_cell_length_c 7.56186(6)
_cell_volume 116.5339(16)
_pd_block_id |PHASE_1||
_pd_phase_name NdBaFe2O5
_cod_data_source_file ja0348132Bsi20030304_041321_05.cif
_cod_data_source_block HO_340K_phase_1
_cod_original_formula_sum 'Ho Ba Fe2 O5'
_cod_database_code 4113922

loop_
_symmetry_equiv_pos_as_xyz
+x,+y,+z
-x,+y,+z
+x,-y,+z
-x,-y,+z
-x,-y,-z
+x,-y,-z
-x,+y,-z
+x,+y,-z

loop_
_atom_site_aniso_label
_atom_site_aniso_U_11
_atom_site_aniso_U_12
_atom_site_aniso_U_13
_atom_site_aniso_U_22
_atom_site_aniso_U_23
_atom_site_aniso_U_33
O1 0.0069(9) 0.0 0 0.0216(13) 0.0 0.0149(11)
O2 0.0178(20) 0.0 0 0.0097(7) 0.0 0.0061(7)
O3 0.0170(21) 0.0 0 0.0124(8) 0.0 0.0091(7)

loop_
_atom_site_label
_atom_site_fract_x
_atom_site_fract_y
_atom_site_fract_z
_atom_site_occupancy
_atom_site_thermal_displace_type
_atom_site_U_iso_or_equiv
_atom_site_symmetry_multiplicity
Ho 0.0 0.0 0.5 1.0 Uiso 0.00583(26) 1
Ba 0.0 0.0 0.0 1.0 Uiso 0.0092(4) 1
Fe 0.5 0.5 0.26421(11) 1.0 Uiso 0.00888(19) 2
O1 0.5 0.5 0.0 1.0 Uani 0.01447 1
O2 0.5 0.0 0.3143(4) 1.0 Uani 0.0112 2
O3 0.0 0.5 0.3129(4) 1.0 Uani 0.01287 2

loop_
_atom_type_symbol
_atom_type_number_in_cell
HO 1.0
BA 1.0
FE 2.0
O 5.0
